data_7703780
loop_
_publ_author_name
'Manankandayalage, Chamila P.'
'Unruh, Daniel K.'
'Krempner, Clemens'

_publ_section_title
;
 Boronic, diboronic and boric acid esters of 1,8-naphthalenediol -
 synthesis, structure and formation of boronium salts.
;
_journal_issue 15
_journal_name_full 'Dalton transactions (Cambridge, England : 2003)'
_journal_page_first 4834
_journal_page_last 4842
_journal_paper_doi 10.1039/d0dt00745e
_journal_volume 49
_journal_year 2020
_chemical_formula_sum 'C16 H8 B F3 O2'
_chemical_formula_weight 300.03
_space_group_IT_number 14
_space_group_name_Hall '-P 2ybc'
_space_group_name_H-M_alt 'P 1 21/c 1'
_symmetry_cell_setting monoclinic
_symmetry_Int_Tables_number 14
_symmetry_space_group_name_Hall '-P 2ybc'
_symmetry_space_group_name_H-M 'P 1 21/c 1'
_atom_sites_solution_hydrogens geom
_atom_sites_solution_primary dual
_atom_sites_solution_secondary difmap
_audit_creation_date 2019-04-30T12:43:07-00:00
_audit_creation_method 'WinGX routine CIF_UPDATE'
_audit_update_record
;
2019-10-30 deposited with the CCDC.	2020-03-16 downloaded from the CCDC.
;
_cell_angle_alpha 90
_cell_angle_beta 102.4210(10)
_cell_angle_gamma 90
_cell_formula_units_Z 4
_cell_length_a 14.68950(10)
_cell_length_b 4.72070(10)
_cell_length_c 18.1961(2)
_cell_measurement_reflns_used 17518
_cell_measurement_temperature 100(2)
_cell_measurement_theta_max 76.69
_cell_measurement_theta_min 3.041
_cell_volume 1232.27(3)
_computing_cell_refinement 'CrysAlisPro 1.171.40.48a (Rigaku OD, 2019)'
_computing_data_collection 'CrysAlisPro 1.171.40.48a (Rigaku OD, 2019)'
_computing_data_reduction 'CrysAlisPro 1.171.40.48a (Rigaku OD, 2019)'
_computing_structure_refinement 'SHELXL-2018/3 (Sheldrick, 2018)'
_computing_structure_solution 'SHELXT 2014/5 (Sheldrick, 2014)'
_diffrn_ambient_environment N~2~
_diffrn_ambient_temperature 100(2)
_diffrn_detector 'CCD plate'
_diffrn_detector_area_resol_mean 10
_diffrn_detector_type HyPix
_diffrn_measured_fraction_theta_full 1
_diffrn_measured_fraction_theta_max 0.989
_diffrn_measurement_device 'four-circle diffractometer'
_diffrn_measurement_device_type 'XtaLAB Synergy, Dualflex, HyPix'
_diffrn_measurement_method '\w scans'
_diffrn_orient_matrix_type 'CrysAlisPro convention (1999,Acta A55,543-557)'
_diffrn_orient_matrix_UB_11 -0.0389347
_diffrn_orient_matrix_UB_12 -0.2703978
_diffrn_orient_matrix_UB_13 -0.0428695
_diffrn_orient_matrix_UB_21 0.0802218
_diffrn_orient_matrix_UB_22 0.0049025
_diffrn_orient_matrix_UB_23 -0.0423533
_diffrn_orient_matrix_UB_31 0.0598465
_diffrn_orient_matrix_UB_32 -0.1826202
_diffrn_orient_matrix_UB_33 0.062321
_diffrn_radiation_monochromator mirror
_diffrn_radiation_probe x-ray
_diffrn_radiation_type CuK\a
_diffrn_radiation_wavelength 1.54178
_diffrn_reflns_av_R_equivalents 0.0426
_diffrn_reflns_av_unetI/netI 0.0516
_diffrn_reflns_Laue_measured_fraction_full 1
_diffrn_reflns_Laue_measured_fraction_max 0.989
_diffrn_reflns_limit_h_max 18
_diffrn_reflns_limit_h_min -18
_diffrn_reflns_limit_k_max 5
_diffrn_reflns_limit_k_min -5
_diffrn_reflns_limit_l_max 22
_diffrn_reflns_limit_l_min -23
_diffrn_reflns_number 32221
_diffrn_reflns_point_group_measured_fraction_full 1
_diffrn_reflns_point_group_measured_fraction_max 0.989
_diffrn_reflns_theta_full 67.679
_diffrn_reflns_theta_max 77.543
_diffrn_reflns_theta_min 3.08
_diffrn_source 'micro-focus sealed X-ray tube'
_diffrn_source_type 'PhotonJet (Cu) X-ray Source'
_exptl_absorpt_coefficient_mu 1.164
_exptl_absorpt_correction_T_max 1
_exptl_absorpt_correction_T_min 0.213
_exptl_absorpt_correction_type gaussian
_exptl_absorpt_process_details
;
        CrysAlisPro 1.171.40.48a (Rigaku Oxford Diffraction, 2019)
Numerical absorption correction based on gaussian integration over
                        a multifaceted crystal model
        Empirical absorption correction using spherical harmonics,
 implemented in SCALE3 ABSPACK scaling algorithm.
;
_exptl_crystal_colour 'clear colourless'
_exptl_crystal_density_diffrn 1.617
_exptl_crystal_description blade
_exptl_crystal_F_000 608
_exptl_crystal_size_max 0.471
_exptl_crystal_size_mid 0.13
_exptl_crystal_size_min 0.06
_refine_diff_density_max 0.268
_refine_diff_density_min -0.219
_refine_diff_density_rms 0.049
_refine_ls_extinction_method none
_refine_ls_goodness_of_fit_ref 1.067
_refine_ls_hydrogen_treatment constr
_refine_ls_matrix_type full
_refine_ls_number_parameters 199
_refine_ls_number_reflns 2579
_refine_ls_number_restraints 0
_refine_ls_restrained_S_all 1.067
_refine_ls_R_factor_all 0.0365
_refine_ls_R_factor_gt 0.0348
_refine_ls_shift/su_max 0.001
_refine_ls_shift/su_mean 0
_refine_ls_structure_factor_coef Fsqd
_refine_ls_weighting_details 'w=1/[\s^2^(Fo^2^)+(0.0601P)^2^+0.3520P] where P=(Fo^2^+2Fc^2^)/3'
_refine_ls_weighting_scheme calc
_refine_ls_wR_factor_gt 0.1012
_refine_ls_wR_factor_ref 0.1033
_reflns_Friedel_coverage 0
_reflns_number_gt 2410
_reflns_number_total 2579
_reflns_threshold_expression 'I > 2\s(I)'
_cod_data_source_file d0dt00745e2.cif
_cod_data_source_block 4a
_cod_depositor_comments 'Adding full bibliography for 7703777--7703788.cif.'
_cod_original_sg_symbol_H-M 'P 21/c'
_cod_database_code 7703780
_shelx_estimated_absorpt_t_min 0.61
_shelx_estimated_absorpt_t_max 0.933
_shelx_shelxl_version_number 2018/3

loop_
_symmetry_equiv_pos_as_xyz
'x, y, z'
'-x, y+1/2, -z+1/2'
'-x, -y, -z'
'x, -y-1/2, z-1/2'

loop_
_atom_site_label
_atom_site_type_symbol
_atom_site_fract_x
_atom_site_fract_y
_atom_site_fract_z
_atom_site_U_iso_or_equiv
_atom_site_adp_type
_atom_site_occupancy
_atom_site_site_symmetry_order
_atom_site_calc_flag
_atom_site_refinement_flags_posn
_atom_site_refinement_flags_adp
_atom_site_refinement_flags_occupancy
_atom_site_disorder_assembly
_atom_site_disorder_group
F1 F 0.67007(4) 0.86067(15) 0.83958(4) 0.02681(18) Uani 1 1 d . . . . .
F2 F 0.93569(5) 1.37229(15) 0.94918(4) 0.03119(19) Uani 1 1 d . . . . .
F3 F 0.95615(4) 0.68890(15) 0.76956(4) 0.03067(19) Uani 1 1 d . . . . .
O1 O 0.81340(5) 0.40035(16) 0.69540(4) 0.02197(19) Uani 1 1 d . . . . .
O2 O 0.66996(5) 0.45349(16) 0.73685(4) 0.02087(19) Uani 1 1 d . . . . .
C1 C 0.80852(7) 0.7568(2) 0.79824(6) 0.0197(2) Uani 1 1 d . . . . .
C2 C 0.76145(7) 0.9120(2) 0.84402(6) 0.0205(2) Uani 1 1 d . . . . .
C3 C 0.80089(7) 1.1181(2) 0.89495(6) 0.0227(2) Uani 1 1 d . . . . .
H3 H 0.765469 1.217643 0.924564 0.027 Uiso 1 1 calc R U . . .
C4 C 0.89451(8) 1.1716(2) 0.90047(6) 0.0233(2) Uani 1 1 d . . . . .
C5 C 0.94781(7) 1.0321(2) 0.85852(6) 0.0241(2) Uani 1 1 d . . . . .
H5 H 1.012111 1.073299 0.863241 0.029 Uiso 1 1 calc R U . . .
C6 C 0.90298(7) 0.8284(2) 0.80902(6) 0.0222(2) Uani 1 1 d . . . . .
C7 C 0.77440(7) 0.1965(2) 0.64361(6) 0.0210(2) Uani 1 1 d . . . . .
C8 C 0.67998(7) 0.1213(2) 0.63852(6) 0.0197(2) Uani 1 1 d . . . . .
C9 C 0.62743(7) 0.2502(2) 0.68574(6) 0.0201(2) Uani 1 1 d . . . . .
C10 C 0.53654(7) 0.1786(2) 0.68229(6) 0.0227(2) Uani 1 1 d . . . . .
H10 H 0.50189 0.267278 0.714348 0.027 Uiso 1 1 calc R U . . .
C11 C 0.49502(7) -0.0307(2) 0.62997(6) 0.0246(2) Uani 1 1 d . . . . .
H11 H 0.431989 -0.083068 0.627499 0.029 Uiso 1 1 calc R U . . .
C12 C 0.54350(8) -0.1592(2) 0.58285(6) 0.0245(2) Uani 1 1 d . . . . .
H12 H 0.513605 -0.29777 0.548023 0.029 Uiso 1 1 calc R U . . .
C13 C 0.63796(7) -0.0877(2) 0.58552(6) 0.0215(2) Uani 1 1 d . . . . .
C14 C 0.69320(8) -0.2122(2) 0.53906(6) 0.0250(2) Uani 1 1 d . . . . .
H14 H 0.666607 -0.35022 0.502746 0.03 Uiso 1 1 calc R U . . .
C15 C 0.78476(8) -0.1349(2) 0.54619(6) 0.0257(2) Uani 1 1 d . . . . .
H15 H 0.820756 -0.221876 0.514873 0.031 Uiso 1 1 calc R U . . .
C16 C 0.82674(8) 0.0715(2) 0.59914(6) 0.0242(2) Uani 1 1 d . . . . .
H16 H 0.890292 0.122178 0.603651 0.029 Uiso 1 1 calc R U . . .
B1 B 0.76103(8) 0.5256(3) 0.74029(7) 0.0201(2) Uani 1 1 d . . . . .

loop_
_atom_site_aniso_label
_atom_site_aniso_U_11
_atom_site_aniso_U_22
_atom_site_aniso_U_33
_atom_site_aniso_U_23
_atom_site_aniso_U_13
_atom_site_aniso_U_12
F1 0.0169(3) 0.0320(4) 0.0322(4) -0.0073(3) 0.0066(3) -0.0045(2)
F2 0.0289(4) 0.0314(4) 0.0313(4) -0.0109(3) 0.0021(3) -0.0092(3)
F3 0.0201(3) 0.0336(4) 0.0402(4) -0.0127(3) 0.0105(3) -0.0034(3)
O1 0.0193(4) 0.0220(4) 0.0241(4) -0.0028(3) 0.0037(3) -0.0027(3)
O2 0.0191(4) 0.0205(4) 0.0222(4) -0.0031(3) 0.0027(3) -0.0021(3)
C1 0.0190(5) 0.0188(5) 0.0202(5) 0.0028(4) 0.0018(4) -0.0008(4)
C2 0.0168(5) 0.0218(5) 0.0221(5) 0.0032(4) 0.0020(4) -0.0015(4)
C3 0.0237(5) 0.0228(5) 0.0215(5) -0.0002(4) 0.0046(4) -0.0005(4)
C4 0.0251(5) 0.0212(5) 0.0211(5) -0.0009(4) -0.0004(4) -0.0044(4)
C5 0.0191(5) 0.0249(6) 0.0268(5) 0.0006(4) 0.0018(4) -0.0033(4)
C6 0.0205(5) 0.0219(5) 0.0242(5) 0.0005(4) 0.0050(4) 0.0005(4)
C7 0.0230(5) 0.0184(5) 0.0203(5) 0.0015(4) 0.0018(4) -0.0006(4)
C8 0.0213(5) 0.0176(5) 0.0189(5) 0.0033(4) 0.0017(4) 0.0006(4)
C9 0.0207(5) 0.0174(5) 0.0200(5) 0.0011(4) -0.0002(4) -0.0007(4)
C10 0.0201(5) 0.0231(5) 0.0240(5) 0.0002(4) 0.0032(4) 0.0002(4)
C11 0.0195(5) 0.0249(6) 0.0273(5) 0.0011(4) 0.0006(4) -0.0029(4)
C12 0.0252(5) 0.0220(5) 0.0234(5) -0.0006(4) -0.0011(4) -0.0033(4)
C13 0.0240(5) 0.0191(5) 0.0200(5) 0.0030(4) 0.0016(4) 0.0002(4)
C14 0.0297(6) 0.0215(5) 0.0221(5) -0.0016(4) 0.0021(4) -0.0005(4)
C15 0.0302(6) 0.0239(6) 0.0242(5) -0.0011(4) 0.0085(4) 0.0021(4)
C16 0.0230(5) 0.0240(6) 0.0260(5) 0.0009(4) 0.0060(4) -0.0003(4)
B1 0.0196(5) 0.0190(6) 0.0206(5) 0.0031(4) 0.0019(4) 0.0001(4)

loop_
_atom_type_symbol
_atom_type_description
_atom_type_scat_dispersion_real
_atom_type_scat_dispersion_imag
_atom_type_scat_source
C C 0.0181 0.0091 'International Tables Vol C Tables 4.2.6.8 and 6.1.1.4'
H H 0 0 'International Tables Vol C Tables 4.2.6.8 and 6.1.1.4'
B B 0.009 0.0039 'International Tables Vol C Tables 4.2.6.8 and 6.1.1.4'
F F 0.0727 0.0534 'International Tables Vol C Tables 4.2.6.8 and 6.1.1.4'
O O 0.0492 0.0322 'International Tables Vol C Tables 4.2.6.8 and 6.1.1.4'

loop_
_exptl_crystal_face_index_h
_exptl_crystal_face_index_k
_exptl_crystal_face_index_l
_exptl_crystal_face_perp_dist
8 0 4 0.045
-8 0 -4 0.0648
4 -2 7 0.1236
-6 0 11 0.0479
-5 0 -9 0.0394
5 0 9 0.0379
-3 3 -5 0.1778
8 -1 5 0.0488
-9 -1 2 0.1023
7 0 -10 0.0455
1 1 -11 0.0866
2 0 -12 0.0228
-2 0 12 0.0371
1 0 11 0.0359
-1 0 -11 0.0266
2 0 11 0.0353

loop_
_geom_angle_atom_site_label_1
_geom_angle_atom_site_label_2
_geom_angle_atom_site_label_3
_geom_angle
_geom_angle_site_symmetry_1
_geom_angle_site_symmetry_3
_geom_angle_publ_flag
B1 O1 C7 120.20(9) . . ?
B1 O2 C9 119.81(9) . . ?
C2 C1 C6 113.07(9) . . ?
C2 C1 B1 123.92(9) . . ?
C6 C1 B1 123.01(10) . . ?
F1 C2 C3 115.77(9) . . ?
F1 C2 C1 118.89(9) . . ?
C3 C2 C1 125.34(10) . . ?
C4 C3 C2 116.41(10) . . ?
C4 C3 H3 121.8 . . ?
C2 C3 H3 121.8 . . ?
F2 C4 C5 118.26(10) . . ?
F2 C4 C3 118.37(10) . . ?
C5 C4 C3 123.36(10) . . ?
C4 C5 C6 116.52(10) . . ?
C4 C5 H5 121.7 . . ?
C6 C5 H5 121.7 . . ?
F3 C6 C5 116.05(9) . . ?
F3 C6 C1 118.66(10) . . ?
C5 C6 C1 125.28(10) . . ?
C16 C7 O1 120.11(9) . . ?
C16 C7 C8 121.46(10) . . ?
O1 C7 C8 118.43(9) . . ?
C9 C8 C7 120.58(10) . . ?
C9 C8 C13 119.82(9) . . ?
C7 C8 C13 119.60(10) . . ?
C10 C9 O2 119.78(10) . . ?
C10 C9 C8 121.52(10) . . ?
O2 C9 C8 118.70(9) . . ?
C9 C10 C11 118.64(10) . . ?
C9 C10 H10 120.7 . . ?
C11 C10 H10 120.7 . . ?
C12 C11 C10 121.58(10) . . ?
C12 C11 H11 119.2 . . ?
C10 C11 H11 119.2 . . ?
C11 C12 C13 120.66(10) . . ?
C11 C12 H12 119.7 . . ?
C13 C12 H12 119.7 . . ?
C12 C13 C14 124.15(10) . . ?
C12 C13 C8 117.79(10) . . ?
C14 C13 C8 118.06(10) . . ?
C15 C14 C13 120.51(10) . . ?
C15 C14 H14 119.7 . . ?
C13 C14 H14 119.7 . . ?
C14 C15 C16 121.48(10) . . ?
C14 C15 H15 119.3 . . ?
C16 C15 H15 119.3 . . ?
C7 C16 C15 118.88(10) . . ?
C7 C16 H16 120.6 . . ?
C15 C16 H16 120.6 . . ?
O2 B1 O1 122.27(10) . . ?
O2 B1 C1 119.43(10) . . ?
O1 B1 C1 118.30(9) . . ?

loop_
_geom_bond_atom_site_label_1
_geom_bond_atom_site_label_2
_geom_bond_distance
_geom_bond_site_symmetry_2
_geom_bond_publ_flag
F1 C2 1.3492(11) . ?
F2 C4 1.3486(12) . ?
F3 C6 1.3419(13) . ?
O1 B1 1.3707(14) . ?
O1 C7 1.3819(13) . ?
O2 B1 1.3688(14) . ?
O2 C9 1.3879(12) . ?
C1 C2 1.3987(15) . ?
C1 C6 1.4004(14) . ?
C1 B1 1.5729(16) . ?
C2 C3 1.3820(15) . ?
C3 C4 1.3805(15) . ?
C3 H3 0.95 . ?
C4 C5 1.3735(16) . ?
C5 C6 1.3833(15) . ?
C5 H5 0.95 . ?
C7 C16 1.3646(16) . ?
C7 C8 1.4154(14) . ?
C8 C9 1.4105(15) . ?
C8 C13 1.4240(15) . ?
C9 C10 1.3657(15) . ?
C10 C11 1.4157(15) . ?
C10 H10 0.95 . ?
C11 C12 1.3686(17) . ?
C11 H11 0.95 . ?
C12 C13 1.4189(15) . ?
C12 H12 0.95 . ?
C13 C14 1.4191(16) . ?
C14 C15 1.3726(16) . ?
C14 H14 0.95 . ?
C15 C16 1.4150(16) . ?
C15 H15 0.95 . ?
C16 H16 0.95 . ?
